data_7017836
loop_
_publ_author_name
'Zuo, Weiwei'
'Braunstein, Pierre'

_publ_section_title
;
 Stepwise synthesis of a hydrido, N-heterocyclic dicarbene iridium(III)
 pincer complex featuring mixed NHC/abnormal NHC ligands.
;
_journal_issue 2
_journal_name_full 'Dalton transactions (Cambridge, England : 2003)'
_journal_page_first 636
_journal_page_last 643
_journal_paper_doi 10.1039/c1dt11511a
_journal_volume 41
_journal_year 2012
_chemical_formula_moiety 'C50 H66 Cl0.25 I1.75 Ir2 N4'
_chemical_formula_sum 'C50 H66 Cl0.25 I1.75 Ir2 N4'
_chemical_formula_weight 1338.41
_space_group_IT_number 14
_symmetry_cell_setting monoclinic
_symmetry_Int_Tables_number 14
_symmetry_space_group_name_Hall '-P 2ybc'
_symmetry_space_group_name_H-M 'P 1 21/c 1'
_atom_sites_solution_hydrogens geom
_atom_sites_solution_primary direct
_atom_sites_solution_secondary difmap
_audit_creation_method SHELXL-97
_cell_angle_alpha 90.00
_cell_angle_beta 106.637(2)
_cell_angle_gamma 90.00
_cell_formula_units_Z 4
_cell_length_a 14.3334(5)
_cell_length_b 17.8209(8)
_cell_length_c 19.0291(5)
_cell_measurement_reflns_used 9846
_cell_measurement_temperature 173(2)
_cell_measurement_theta_max 27.103
_cell_measurement_theta_min 0.998
_cell_volume 4657.2(3)
_computing_cell_refinement 'HKL Scalepack (Otwinowski & Minor 1997)'
_computing_data_collection 'Collect (Bruker AXS BV, 1997-2004)'
_computing_data_reduction 'HKL Denzo and Scalepack (Otwinowski & Minor 1997)'
_computing_molecular_graphics ORTEP
_computing_publication_material PLATON
_computing_structure_refinement 'SHELXL-97 (Sheldrick, 1997)'
_computing_structure_solution 'SHELXS-97 (Sheldrick, 1997)'
_diffrn_ambient_temperature 173(2)
_diffrn_detector_area_resol_mean 9
_diffrn_measured_fraction_theta_full 0.996
_diffrn_measured_fraction_theta_max 0.996
_diffrn_measurement_device_type KappaCCD
_diffrn_measurement_method CCD
_diffrn_radiation_monochromator graphite
_diffrn_radiation_probe x-ray
_diffrn_radiation_type MoK\a
_diffrn_radiation_wavelength 0.71073
_diffrn_reflns_av_R_equivalents 0.0675
_diffrn_reflns_av_sigmaI/netI 0.1165
_diffrn_reflns_limit_h_max 18
_diffrn_reflns_limit_h_min -18
_diffrn_reflns_limit_k_max 22
_diffrn_reflns_limit_k_min -21
_diffrn_reflns_limit_l_max 24
_diffrn_reflns_limit_l_min -24
_diffrn_reflns_number 17895
_diffrn_reflns_theta_full 27.12
_diffrn_reflns_theta_max 27.12
_diffrn_reflns_theta_min 2.30
_diffrn_source 'fine-focus sealed tube'
_exptl_absorpt_coefficient_mu 6.922
_exptl_absorpt_correction_T_max 0.560
_exptl_absorpt_correction_T_min 0.430
_exptl_absorpt_correction_type multi-scan
_exptl_absorpt_process_details 'L. Spek, J. Appl.Cryst. 2003, 36, 7, B. Blessing, Acta Cryst, 1995, A51, 33'
_exptl_crystal_colour yellow
_exptl_crystal_density_diffrn 1.909
_exptl_crystal_density_method 'not measured'
_exptl_crystal_description prism
_exptl_crystal_F_000 2580
_exptl_crystal_size_max 0.15
_exptl_crystal_size_mid 0.10
_exptl_crystal_size_min 0.10
_refine_diff_density_max 1.636
_refine_diff_density_min -2.783
_refine_diff_density_rms 0.309
_refine_ls_extinction_method none
_refine_ls_goodness_of_fit_ref 0.989
_refine_ls_hydrogen_treatment constr
_refine_ls_matrix_type full
_refine_ls_number_parameters 529
_refine_ls_number_reflns 10267
_refine_ls_number_restraints 60
_refine_ls_restrained_S_all 0.990
_refine_ls_R_factor_all 0.1249
_refine_ls_R_factor_gt 0.0531
_refine_ls_shift/su_max 0.002
_refine_ls_shift/su_mean 0.000
_refine_ls_structure_factor_coef Fsqd
_refine_ls_weighting_details 'calc w=1/[\s^2^(Fo^2^)+(0.0694P)^2^+0.0000P] where P=(Fo^2^+2Fc^2^)/3'
_refine_ls_weighting_scheme calc
_refine_ls_wR_factor_gt 0.1223
_refine_ls_wR_factor_ref 0.1462
_reflns_number_gt 5824
_reflns_number_total 10267
_reflns_threshold_expression >2sigma(I)
_cod_data_source_file c1dt11511a.txt
_cod_data_source_block PBZW100412
_cod_original_sg_symbol_H-M 'P 21/c'
_cod_database_code 7017836

loop_
_symmetry_equiv_pos_as_xyz
'x, y, z'
'-x, y+1/2, -z+1/2'
'-x, -y, -z'
'x, -y-1/2, z-1/2'

loop_
_atom_site_label
_atom_site_type_symbol
_atom_site_fract_x
_atom_site_fract_y
_atom_site_fract_z
_atom_site_U_iso_or_equiv
_atom_site_adp_type
_atom_site_occupancy
_atom_site_symmetry_multiplicity
_atom_site_calc_flag
_atom_site_refinement_flags
_atom_site_disorder_assembly
_atom_site_disorder_group
Ir1 Ir 0.71997(3) -0.12768(3) 0.47314(2) 0.03844(14) Uani 1 1 d . . .
Ir2 Ir 0.88107(3) 0.10027(2) 0.824181(19) 0.02990(13) Uani 1 1 d . . .
C1 C 0.7629(7) -0.0172(6) 0.4983(5) 0.033(2) Uani 1 1 d . A .
C2 C 0.8134(7) 0.0035(5) 0.8420(5) 0.026(2) Uani 1 1 d . . .
C3 C 0.7681(7) -0.1185(6) 0.8313(5) 0.035(3) Uani 1 1 d . . .
H3 H 0.7604 -0.1679 0.8149 0.042 Uiso 1 1 calc R . .
C4 C 0.7344(8) -0.0889(6) 0.8832(5) 0.038(3) Uani 1 1 d . . .
H4 H 0.6987 -0.1139 0.9098 0.045 Uiso 1 1 calc R . .
C5 C 0.8376(8) 0.0838(6) 0.5610(5) 0.045(3) Uani 1 1 d . A .
H5 H 0.8752 0.1132 0.5990 0.055 Uiso 1 1 calc R . .
C6 C 0.7873(9) 0.1072(7) 0.4948(5) 0.051(3) Uani 1 1 d . A .
H6 H 0.7857 0.1561 0.4773 0.061 Uiso 1 1 calc R . .
C7 C 0.8219(7) -0.0321(6) 0.6838(5) 0.031(2) Uani 1 1 d . . .
H7 H 0.7665 -0.0028 0.6781 0.038 Uiso 1 1 calc R . .
C8 C 0.8596(7) -0.0717(5) 0.7475(5) 0.027(2) Uani 1 1 d . . .
C9 C 0.9413(8) -0.1169(5) 0.7577(5) 0.032(2) Uani 1 1 d . . .
C10 C 0.9847(8) -0.1165(6) 0.7017(5) 0.037(3) Uani 1 1 d . . .
H10 H 1.0404 -0.1456 0.7082 0.044 Uiso 1 1 calc R . .
C11 C 0.9527(7) -0.0766(6) 0.6365(5) 0.035(3) Uani 1 1 d . . .
C12 C 0.8659(7) -0.0356(6) 0.6279(5) 0.037(3) Uani 1 1 d . A .
C13 C 1.0097(8) -0.0727(7) 0.5824(5) 0.044(3) Uani 1 1 d . . .
H13A H 1.0397 -0.0243 0.5850 0.066 Uiso 1 1 calc R . .
H13B H 0.9671 -0.0806 0.5339 0.066 Uiso 1 1 calc R . .
H13C H 1.0592 -0.1108 0.5935 0.066 Uiso 1 1 calc R . .
C14 C 0.9827(8) -0.1627(6) 0.8265(5) 0.043(3) Uani 1 1 d . . .
H14A H 0.9441 -0.2071 0.8246 0.065 Uiso 1 1 calc R . .
H14B H 0.9818 -0.1334 0.8686 0.065 Uiso 1 1 calc R . .
H14C H 1.0486 -0.1767 0.8299 0.065 Uiso 1 1 calc R . .
C15 C 0.6672(7) 0.0564(6) 0.3811(5) 0.037(3) Uani 1 1 d U A .
C16 C 0.6364(12) -0.0165(8) 0.3436(6) 0.097(5) Uani 1 1 d U . .
H16A H 0.6097 -0.0483 0.3744 0.116 Uiso 1 1 calc R . .
H16B H 0.6925 -0.0417 0.3357 0.116 Uiso 1 1 calc R . .
C17 C 0.7075(11) 0.1089(10) 0.3348(7) 0.095(5) Uani 1 1 d U . .
H17A H 0.7633 0.0859 0.3242 0.114 Uiso 1 1 calc R . .
H17B H 0.7289 0.1551 0.3616 0.114 Uiso 1 1 calc R . .
C18 C 0.5793(10) 0.0941(8) 0.3953(7) 0.074(4) Uani 1 1 d U . .
H18A H 0.5980 0.1434 0.4163 0.089 Uiso 1 1 calc R . .
H18B H 0.5577 0.0647 0.4306 0.089 Uiso 1 1 calc R . .
C19 C 0.4737(11) 0.0358(10) 0.2805(7) 0.089(5) Uani 1 1 d U . .
H19A H 0.4295 0.0495 0.2333 0.106 Uiso 1 1 calc R . .
H19B H 0.4394 0.0010 0.3034 0.106 Uiso 1 1 calc R . .
C20 C 0.5572(10) -0.0039(7) 0.2673(6) 0.073(4) Uani 1 1 d U . .
H20 H 0.5377 -0.0511 0.2407 0.087 Uiso 1 1 calc R . .
C21 C 0.6043(13) 0.0525(12) 0.2234(7) 0.109(6) Uani 1 1 d U . .
H21A H 0.6647 0.0312 0.2190 0.131 Uiso 1 1 calc R . .
H21B H 0.5607 0.0585 0.1743 0.131 Uiso 1 1 calc R . .
C22 C 0.6247(11) 0.1275(9) 0.2586(7) 0.074(4) Uani 1 1 d U . .
H22 H 0.6482 0.1630 0.2282 0.089 Uiso 1 1 calc R . .
C23 C 0.5369(11) 0.1564(9) 0.2772(7) 0.079(5) Uani 1 1 d U . .
H23A H 0.4864 0.1664 0.2319 0.095 Uiso 1 1 calc R . .
H23B H 0.5535 0.2037 0.3029 0.095 Uiso 1 1 calc R . .
C24 C 0.4953(12) 0.1024(10) 0.3252(8) 0.090(5) Uani 1 1 d U . .
H24 H 0.4369 0.1231 0.3351 0.108 Uiso 1 1 calc R . .
C25 C 0.7282(7) 0.0403(6) 0.9410(5) 0.035(3) Uani 1 1 d . . .
C26 C 0.8090(7) 0.0958(6) 0.9780(5) 0.031(2) Uani 1 1 d . . .
H26A H 0.8650 0.0686 1.0078 0.038 Uiso 1 1 calc R . .
H26B H 0.8291 0.1234 0.9409 0.038 Uiso 1 1 calc R . .
C27 C 0.6387(7) 0.0826(6) 0.8956(5) 0.042(3) Uani 1 1 d . . .
H27A H 0.6550 0.1101 0.8567 0.051 Uiso 1 1 calc R . .
H27B H 0.5874 0.0472 0.8733 0.051 Uiso 1 1 calc R . .
C28 C 0.6999(8) -0.0039(6) 1.0009(5) 0.043(3) Uani 1 1 d . . .
H28A H 0.7554 -0.0323 1.0297 0.052 Uiso 1 1 calc R . .
H28B H 0.6479 -0.0388 0.9787 0.052 Uiso 1 1 calc R . .
C29 C 0.6654(9) 0.0523(7) 1.0513(6) 0.056(3) Uani 1 1 d . . .
H29 H 0.6479 0.0247 1.0903 0.067 Uiso 1 1 calc R . .
C30 C 0.7482(10) 0.1077(7) 1.0853(6) 0.056(3) Uani 1 1 d . . .
H30A H 0.7278 0.1426 1.1172 0.067 Uiso 1 1 calc R . .
H30B H 0.8048 0.0807 1.1145 0.067 Uiso 1 1 calc R . .
C31 C 0.7735(8) 0.1498(7) 1.0253(5) 0.042(3) Uani 1 1 d . . .
H31 H 0.8253 0.1859 1.0470 0.050 Uiso 1 1 calc R . .
C32 C 0.6847(9) 0.1917(7) 0.9787(6) 0.056(3) Uani 1 1 d . . .
H32A H 0.6625 0.2272 1.0092 0.067 Uiso 1 1 calc R . .
H32B H 0.7022 0.2197 0.9407 0.067 Uiso 1 1 calc R . .
C33 C 0.6031(8) 0.1370(7) 0.9439(6) 0.049(3) Uani 1 1 d . . .
H33 H 0.5463 0.1646 0.9142 0.059 Uiso 1 1 calc R . .
C34 C 0.5763(9) 0.0945(7) 1.0044(7) 0.061(4) Uani 1 1 d . . .
H34A H 0.5244 0.0592 0.9830 0.073 Uiso 1 1 calc R . .
H34B H 0.5531 0.1294 1.0348 0.073 Uiso 1 1 calc R . .
C35 C 1.0195(6) 0.0444(6) 0.8512(5) 0.034(2) Uani 1 1 d . . .
H35 H 0.9863 0.0003 0.8337 0.041 Uiso 1 1 calc R . .
C36 C 1.0052(7) 0.0761(6) 0.9161(5) 0.033(2) Uani 1 1 d . . .
H36 H 0.9633 0.0519 0.9380 0.039 Uiso 1 1 calc R . .
C37 C 1.0555(9) 0.1478(6) 0.9511(6) 0.053(3) Uani 1 1 d . . .
H37A H 1.0632 0.1456 1.0034 0.064 Uiso 1 1 calc R . .
H37B H 1.1202 0.1492 0.9446 0.064 Uiso 1 1 calc R . .
C38 C 1.0050(9) 0.2189(7) 0.9223(6) 0.061(4) Uani 1 1 d . . .
H38A H 1.0535 0.2575 0.9242 0.073 Uiso 1 1 calc R . .
H38B H 0.9662 0.2346 0.9539 0.073 Uiso 1 1 calc R . .
C39 C 0.9389(9) 0.2128(6) 0.8435(6) 0.050(3) Uani 1 1 d . . .
H39 H 0.8749 0.2292 0.8345 0.060 Uiso 1 1 calc R . .
C40 C 0.9664(9) 0.1850(7) 0.7852(6) 0.050(3) Uani 1 1 d . . .
H40 H 0.9202 0.1828 0.7395 0.060 Uiso 1 1 calc R . .
C41 C 1.0695(9) 0.1575(8) 0.7921(7) 0.065(4) Uani 1 1 d . . .
H41A H 1.0847 0.1674 0.7465 0.077 Uiso 1 1 calc R . .
H41B H 1.1150 0.1858 0.8305 0.077 Uiso 1 1 calc R . .
C42 C 1.0831(9) 0.0760(7) 0.8093(6) 0.054(3) Uani 1 1 d . . .
H42A H 1.0716 0.0485 0.7636 0.065 Uiso 1 1 calc R . .
H42B H 1.1505 0.0676 0.8372 0.065 Uiso 1 1 calc R . .
C43 C 0.7054(8) -0.2498(7) 0.4810(7) 0.062(4) Uani 1 1 d . A .
H43 H 0.7717 -0.2515 0.4856 0.075 Uiso 1 1 calc R . .
C44 C 0.6425(8) -0.2254(6) 0.4149(6) 0.054(3) Uani 1 1 d . A .
H44 H 0.6699 -0.2143 0.3773 0.065 Uiso 1 1 calc R . .
C45 C 0.5345(9) -0.2154(8) 0.3989(6) 0.071(4) Uani 1 1 d . . .
H45A H 0.5098 -0.1895 0.3524 0.085 Uiso 1 1 calc R A .
H45B H 0.5038 -0.2644 0.3942 0.085 Uiso 1 1 calc R . .
C46 C 0.5077(9) -0.1719(8) 0.4576(6) 0.064(4) Uani 1 1 d . A .
H46A H 0.4965 -0.2070 0.4933 0.077 Uiso 1 1 calc R . .
H46B H 0.4469 -0.1459 0.4357 0.077 Uiso 1 1 calc R . .
C47 C 0.5852(8) -0.1129(7) 0.4990(5) 0.046(3) Uani 1 1 d . A .
H47 H 0.5828 -0.0641 0.4812 0.055 Uiso 1 1 calc R . .
C48 C 0.6582(8) -0.1334(7) 0.5626(6) 0.050(3) Uani 1 1 d . A .
H48 H 0.7017 -0.0960 0.5852 0.059 Uiso 1 1 calc R . .
C49 C 0.6735(11) -0.2096(8) 0.5981(6) 0.071(4) Uani 1 1 d . . .
H49A H 0.6230 -0.2184 0.6219 0.085 Uiso 1 1 calc R A .
H49B H 0.7356 -0.2101 0.6357 0.085 Uiso 1 1 calc R . .
C50 C 0.6719(9) -0.2733(8) 0.5446(7) 0.068(4) Uani 1 1 d . A .
H50A H 0.7132 -0.3136 0.5702 0.082 Uiso 1 1 calc R . .
H50B H 0.6060 -0.2927 0.5268 0.082 Uiso 1 1 calc R . .
I2 I 0.72042(6) 0.15580(5) 0.72976(4) 0.0545(2) Uani 1 1 d . . .
I1 I 0.85530(9) -0.14682(9) 0.40092(8) 0.0457(4) Uani 0.75 1 d P A 1
Cl1 Cl 0.8278(15) -0.1591(13) 0.4071(12) 0.0457(4) Uani 0.25 1 d P A 2
N1 N 0.8235(6) 0.0081(5) 0.5625(4) 0.031(2) Uani 1 1 d . . .
N2 N 0.7374(6) 0.0464(5) 0.4560(4) 0.038(2) Uani 1 1 d . . .
N3 N 0.8162(6) -0.0626(5) 0.8063(4) 0.032(2) Uani 1 1 d . . .
N4 N 0.7621(6) -0.0135(5) 0.8909(4) 0.0301(19) Uani 1 1 d . . .

loop_
_atom_site_aniso_label
_atom_site_aniso_U_11
_atom_site_aniso_U_22
_atom_site_aniso_U_33
_atom_site_aniso_U_23
_atom_site_aniso_U_13
_atom_site_aniso_U_12
Ir1 0.0409(3) 0.0317(3) 0.0374(2) -0.00378(19) 0.00256(19) 0.0003(2)
Ir2 0.0349(2) 0.0255(2) 0.0289(2) 0.00173(17) 0.00841(17) -0.00150(19)
C1 0.049(7) 0.024(6) 0.027(5) 0.001(4) 0.014(5) -0.001(5)
C2 0.028(5) 0.022(6) 0.030(5) 0.002(4) 0.009(4) -0.001(4)
C3 0.040(6) 0.035(7) 0.030(5) -0.007(5) 0.009(5) -0.012(5)
C4 0.046(7) 0.020(6) 0.043(6) 0.003(5) 0.008(5) -0.007(5)
C5 0.068(8) 0.023(7) 0.037(6) -0.005(5) 0.002(6) -0.003(6)
C6 0.072(9) 0.042(8) 0.029(6) 0.012(5) -0.002(6) 0.000(6)
C7 0.032(6) 0.027(6) 0.034(5) 0.000(4) 0.007(5) -0.006(5)
C8 0.036(6) 0.021(5) 0.026(5) -0.006(4) 0.010(4) -0.007(5)
C9 0.045(7) 0.015(6) 0.031(5) -0.010(4) 0.002(5) -0.001(5)
C10 0.035(6) 0.040(7) 0.032(5) -0.009(5) 0.004(5) 0.003(5)
C11 0.031(6) 0.039(7) 0.032(5) -0.009(5) 0.005(5) 0.004(5)
C12 0.038(6) 0.038(7) 0.029(5) -0.003(5) 0.001(5) -0.007(5)
C13 0.046(7) 0.037(7) 0.048(6) 0.001(5) 0.011(5) 0.000(6)
C14 0.052(7) 0.033(7) 0.042(6) 0.001(5) 0.010(5) -0.001(6)
C15 0.034(6) 0.046(7) 0.025(5) 0.005(5) 0.002(4) 0.003(5)
C16 0.139(12) 0.061(9) 0.050(7) -0.008(7) -0.038(8) 0.021(9)
C17 0.091(10) 0.134(13) 0.054(7) 0.026(8) 0.012(7) -0.051(10)
C18 0.071(9) 0.062(9) 0.076(8) -0.017(7) 0.000(7) 0.025(7)
C19 0.075(10) 0.102(12) 0.072(8) -0.031(9) -0.006(7) -0.009(9)
C20 0.088(9) 0.041(8) 0.057(7) -0.009(6) -0.031(7) 0.010(7)
C21 0.125(13) 0.162(15) 0.053(8) -0.009(9) 0.044(8) -0.003(12)
C22 0.072(9) 0.080(10) 0.063(8) 0.012(7) 0.007(7) 0.004(8)
C23 0.090(10) 0.074(10) 0.059(8) 0.003(7) -0.003(7) -0.006(9)
C24 0.077(10) 0.101(12) 0.093(10) 0.012(9) 0.024(8) 0.018(9)
C25 0.027(6) 0.044(7) 0.039(5) 0.008(5) 0.014(5) 0.008(5)
C26 0.035(6) 0.028(6) 0.031(5) 0.004(4) 0.011(4) 0.007(5)
C27 0.034(6) 0.045(8) 0.048(6) -0.011(5) 0.012(5) 0.001(5)
C28 0.051(7) 0.040(7) 0.048(6) 0.007(5) 0.029(5) -0.005(6)
C29 0.076(9) 0.050(9) 0.054(7) 0.000(6) 0.039(7) 0.004(7)
C30 0.077(9) 0.055(9) 0.042(6) -0.008(6) 0.028(6) 0.004(7)
C31 0.043(7) 0.047(8) 0.035(6) 0.003(5) 0.011(5) 0.005(6)
C32 0.080(9) 0.044(8) 0.047(7) 0.001(6) 0.025(6) -0.011(7)
C33 0.049(7) 0.051(8) 0.043(6) -0.006(6) 0.008(6) 0.009(6)
C34 0.057(8) 0.052(9) 0.088(9) -0.029(7) 0.045(7) -0.006(7)
C35 0.018(5) 0.035(7) 0.048(6) -0.004(5) 0.006(5) 0.001(5)
C36 0.027(5) 0.033(6) 0.041(5) -0.009(5) 0.013(5) -0.013(5)
C37 0.060(8) 0.042(8) 0.051(7) -0.014(6) 0.006(6) 0.009(6)
C38 0.059(8) 0.049(9) 0.067(8) -0.007(7) 0.004(7) -0.018(7)
C39 0.058(8) 0.024(7) 0.069(8) -0.003(6) 0.018(6) -0.016(6)
C40 0.061(8) 0.036(7) 0.056(7) 0.018(6) 0.023(6) -0.015(6)
C41 0.059(9) 0.066(10) 0.082(9) 0.009(8) 0.040(7) -0.009(8)
C42 0.064(8) 0.052(9) 0.052(7) 0.000(6) 0.025(6) 0.001(7)
C43 0.038(7) 0.041(8) 0.098(10) -0.007(7) 0.003(7) -0.024(6)
C44 0.053(8) 0.029(7) 0.067(8) -0.026(6) -0.003(6) -0.001(6)
C45 0.053(9) 0.079(11) 0.059(8) -0.024(8) -0.020(7) -0.005(8)
C46 0.044(7) 0.082(11) 0.056(7) -0.002(7) -0.004(6) -0.023(7)
C47 0.037(6) 0.066(9) 0.035(6) 0.001(6) 0.009(5) -0.005(6)
C48 0.044(7) 0.052(8) 0.049(7) 0.010(6) 0.007(6) -0.013(6)
C49 0.093(11) 0.061(10) 0.052(7) 0.012(7) 0.013(7) -0.030(8)
C50 0.055(8) 0.049(9) 0.092(10) 0.019(8) 0.009(7) -0.017(7)
I2 0.0496(5) 0.0500(5) 0.0565(5) 0.0088(4) 0.0033(4) 0.0077(4)
I1 0.0479(10) 0.0435(9) 0.0474(6) -0.0057(5) 0.0163(6) 0.0048(7)
Cl1 0.0479(10) 0.0435(9) 0.0474(6) -0.0057(5) 0.0163(6) 0.0048(7)
N1 0.042(5) 0.023(5) 0.024(4) 0.003(3) 0.001(4) -0.001(4)
N2 0.046(6) 0.034(6) 0.029(4) -0.002(4) 0.005(4) 0.002(4)
N3 0.042(5) 0.030(5) 0.026(4) -0.006(4) 0.010(4) -0.006(4)
N4 0.035(5) 0.023(5) 0.032(4) 0.002(4) 0.009(4) 0.005(4)

loop_
_atom_type_symbol
_atom_type_description
_atom_type_scat_dispersion_real
_atom_type_scat_dispersion_imag
_atom_type_scat_source
Ir Ir -1.4442 7.9887 'International Tables Vol C Tables 4.2.6.8 and 6.1.1.4'
C C 0.0033 0.0016 'International Tables Vol C Tables 4.2.6.8 and 6.1.1.4'
I I -0.4742 1.8119 'International Tables Vol C Tables 4.2.6.8 and 6.1.1.4'
N N 0.0061 0.0033 'International Tables Vol C Tables 4.2.6.8 and 6.1.1.4'
H H 0.0000 0.0000 'International Tables Vol C Tables 4.2.6.8 and 6.1.1.4'
Cl Cl 0.1484 0.1585 'International Tables Vol C Tables 4.2.6.8 and 6.1.1.4'

loop_
_geom_angle_atom_site_label_1
_geom_angle_atom_site_label_2
_geom_angle_atom_site_label_3
_geom_angle
C1 Ir1 C48 91.4(4)
C1 Ir1 C47 93.3(4)
C48 Ir1 C47 38.3(4)
C1 Ir1 C44 160.9(4)
C48 Ir1 C44 95.8(5)
C47 Ir1 C44 81.6(5)
C1 Ir1 C43 162.0(4)
C48 Ir1 C43 80.2(5)
C47 Ir1 C43 89.8(5)
C44 Ir1 C43 37.0(4)
C1 Ir1 Cl1 98.9(6)
C48 Ir1 Cl1 155.8(6)
C47 Ir1 Cl1 159.7(6)
C44 Ir1 Cl1 81.6(6)
C43 Ir1 Cl1 83.6(7)
C1 Ir1 I1 91.6(3)
C48 Ir1 I1 157.3(3)
C47 Ir1 I1 163.5(3)
C44 Ir1 I1 88.6(3)
C43 Ir1 I1 90.3(4)
Cl1 Ir1 I1 7.3(6)
C2 Ir2 C35 91.1(4)
C2 Ir2 C36 91.0(4)
C35 Ir2 C36 38.7(3)
C2 Ir2 C39 158.0(4)
C35 Ir2 C39 96.1(5)
C36 Ir2 C39 81.9(4)
C2 Ir2 C40 165.0(4)
C35 Ir2 C40 80.5(4)
C36 Ir2 C40 90.1(4)
C39 Ir2 C40 36.7(4)
C2 Ir2 I2 93.7(2)
C35 Ir2 I2 153.2(3)
C36 Ir2 I2 166.8(3)
C39 Ir2 I2 89.2(3)
C40 Ir2 I2 88.5(3)
N1 C1 N2 104.3(8)
N1 C1 Ir1 126.4(7)
N2 C1 Ir1 129.3(7)
N3 C2 N4 104.1(8)
N3 C2 Ir2 124.0(7)
N4 C2 Ir2 131.8(7)
C4 C3 N3 107.2(9)
C4 C3 H3 126.4
N3 C3 H3 126.4
C3 C4 N4 107.9(9)
C3 C4 H4 126.1
N4 C4 H4 126.1
C6 C5 N1 106.6(9)
C6 C5 H5 126.7
N1 C5 H5 126.7
C5 C6 N2 108.5(10)
C5 C6 H6 125.8
N2 C6 H6 125.8
C8 C7 C12 120.2(10)
C8 C7 H7 119.9
C12 C7 H7 119.9
C7 C8 C9 121.7(9)
C7 C8 N3 118.8(9)
C9 C8 N3 119.4(8)
C10 C9 C8 115.9(9)
C10 C9 C14 121.3(10)
C8 C9 C14 122.7(9)
C9 C10 C11 125.9(10)
C9 C10 H10 117.0
C11 C10 H10 117.0
C10 C11 C12 115.0(9)
C10 C11 C13 122.4(9)
C12 C11 C13 122.5(9)
C7 C12 C11 121.0(9)
C7 C12 N1 117.7(9)
C11 C12 N1 121.2(9)
C11 C13 H13A 109.5
C11 C13 H13B 109.5
H13A C13 H13B 109.5
C11 C13 H13C 109.5
H13A C13 H13C 109.5
H13B C13 H13C 109.5
C9 C14 H14A 109.5
C9 C14 H14B 109.5
H14A C14 H14B 109.5
C9 C14 H14C 109.5
H14A C14 H14C 109.5
H14B C14 H14C 109.5
C16 C15 N2 112.2(9)
C16 C15 C17 111.8(11)
N2 C15 C17 111.3(9)
C16 C15 C18 108.9(11)
N2 C15 C18 104.4(8)
C17 C15 C18 107.8(11)
C15 C16 C20 110.7(10)
C15 C16 H16A 109.5
C20 C16 H16A 109.5
C15 C16 H16B 109.5
C20 C16 H16B 109.5
H16A C16 H16B 108.1
C15 C17 C22 110.1(11)
C15 C17 H17A 109.6
C22 C17 H17A 109.6
C15 C17 H17B 109.6
C22 C17 H17B 109.6
H17A C17 H17B 108.1
C15 C18 C24 112.0(11)
C15 C18 H18A 109.2
C24 C18 H18A 109.2
C15 C18 H18B 109.2
C24 C18 H18B 109.2
H18A C18 H18B 107.9
C24 C19 C20 116.7(13)
C24 C19 H19A 108.1
C20 C19 H19A 108.1
C24 C19 H19B 108.1
C20 C19 H19B 108.1
H19A C19 H19B 107.3
C19 C20 C21 106.0(13)
C19 C20 C16 108.5(12)
C21 C20 C16 105.8(12)
C19 C20 H20 112.0
C21 C20 H20 112.0
C16 C20 H20 112.0
C22 C21 C20 113.1(11)
C22 C21 H21A 109.0
C20 C21 H21A 109.0
C22 C21 H21B 109.0
C20 C21 H21B 109.0
H21A C21 H21B 107.8
C21 C22 C23 110.4(14)
C21 C22 C17 102.6(13)
C23 C22 C17 108.0(12)
C21 C22 H22 111.8
C23 C22 H22 111.8
C17 C22 H22 111.8
C22 C23 C24 114.5(13)
C22 C23 H23A 108.6
C24 C23 H23A 108.6
C22 C23 H23B 108.6
C24 C23 H23B 108.6
H23A C23 H23B 107.6
C19 C24 C18 114.7(14)
C19 C24 C23 102.5(13)
C18 C24 C23 103.5(13)
C19 C24 H24 111.8
C18 C24 H24 111.8
C23 C24 H24 111.8
C27 C25 N4 108.8(7)
C27 C25 C28 108.5(8)
N4 C25 C28 109.9(8)
C27 C25 C26 110.1(9)
N4 C25 C26 111.0(8)
C28 C25 C26 108.5(8)
C31 C26 C25 110.3(8)
C31 C26 H26A 109.6
C25 C26 H26A 109.6
C31 C26 H26B 109.6
C25 C26 H26B 109.6
H26A C26 H26B 108.1
C33 C27 C25 110.2(8)
C33 C27 H27A 109.6
C25 C27 H27A 109.6
C33 C27 H27B 109.6
C25 C27 H27B 109.6
H27A C27 H27B 108.1
C25 C28 C29 109.0(9)
C25 C28 H28A 109.9
C29 C28 H28A 109.9
C25 C28 H28B 109.9
C29 C28 H28B 109.9
H28A C28 H28B 108.3
C34 C29 C30 110.2(11)
C34 C29 C28 108.3(9)
C30 C29 C28 109.1(10)
C34 C29 H29 109.7
C30 C29 H29 109.7
C28 C29 H29 109.7
C31 C30 C29 109.1(9)
C31 C30 H30A 109.9
C29 C30 H30A 109.9
C31 C30 H30B 109.9
C29 C30 H30B 109.9
H30A C30 H30B 108.3
C30 C31 C26 109.6(10)
C30 C31 C32 110.2(10)
C26 C31 C32 109.6(8)
C30 C31 H31 109.1
C26 C31 H31 109.1
C32 C31 H31 109.1
C33 C32 C31 110.4(10)
C33 C32 H32A 109.6
C31 C32 H32A 109.6
C33 C32 H32B 109.6
C31 C32 H32B 109.6
H32A C32 H32B 108.1
C34 C33 C27 110.0(10)
C34 C33 C32 108.6(9)
C27 C33 C32 108.9(10)
C34 C33 H33 109.8
C27 C33 H33 109.8
C32 C33 H33 109.8
C33 C34 C29 109.8(10)
C33 C34 H34A 109.7
C29 C34 H34A 109.7
C33 C34 H34B 109.7
C29 C34 H34B 109.7
H34A C34 H34B 108.2
C36 C35 C42 125.3(10)
C36 C35 Ir2 70.8(6)
C42 C35 Ir2 111.3(7)
C36 C35 H35 117.3
C42 C35 H35 117.3
Ir2 C35 H35 87.9
C35 C36 C37 123.0(10)
C35 C36 Ir2 70.5(5)
C37 C36 Ir2 111.4(7)
C35 C36 H36 118.5
C37 C36 H36 118.5
Ir2 C36 H36 88.1
C38 C37 C36 115.8(9)
C38 C37 H37A 108.3
C36 C37 H37A 108.3
C38 C37 H37B 108.3
C36 C37 H37B 108.3
H37A C37 H37B 107.4
C37 C38 C39 113.6(10)
C37 C38 H38A 108.9
C39 C38 H38A 108.9
C37 C38 H38B 108.9
C39 C38 H38B 108.9
H38A C38 H38B 107.7
C40 C39 C38 125.3(12)
C40 C39 Ir2 73.3(7)
C38 C39 Ir2 109.5(8)
C40 C39 H39 117.4
C38 C39 H39 117.4
Ir2 C39 H39 87.2
C39 C40 C41 122.7(11)
C39 C40 Ir2 70.0(6)
C41 C40 Ir2 111.6(8)
C39 C40 H40 118.6
C41 C40 H40 118.6
Ir2 C40 H40 88.4
C42 C41 C40 113.2(10)
C42 C41 H41A 108.9
C40 C41 H41A 108.9
C42 C41 H41B 108.9
C40 C41 H41B 108.9
H41A C41 H41B 107.7
C35 C42 C41 115.2(10)
C35 C42 H42A 108.5
C41 C42 H42A 108.5
C35 C42 H42B 108.5
C41 C42 H42B 108.5
H42A C42 H42B 107.5
C44 C43 C50 123.2(11)
C44 C43 Ir1 71.2(7)
C50 C43 Ir1 113.2(9)
C44 C43 H43 118.4
C50 C43 H43 118.4
Ir1 C43 H43 85.6
C43 C44 C45 125.7(12)
C43 C44 Ir1 71.8(6)
C45 C44 Ir1 110.7(8)
C43 C44 H44 117.1
C45 C44 H44 117.1
Ir1 C44 H44 87.5
C46 C45 C44 112.4(9)
C46 C45 H45A 109.1
C44 C45 H45A 109.1
C46 C45 H45B 109.1
C44 C45 H45B 109.1
H45A C45 H45B 107.9
C45 C46 C47 115.2(10)
C45 C46 H46A 108.5
C47 C46 H46A 108.5
C45 C46 H46B 108.5
C47 C46 H46B 108.5
H46A C46 H46B 107.5
C48 C47 C46 120.3(11)
C48 C47 Ir1 70.6(7)
C46 C47 Ir1 111.0(8)
C48 C47 H47 119.8
C46 C47 H47 119.8
Ir1 C47 H47 88.5
C47 C48 C49 126.8(11)
C47 C48 Ir1 71.1(6)
C49 C48 Ir1 111.1(9)
C47 C48 H48 116.6
C49 C48 H48 116.6
Ir1 C48 H48 87.6
C48 C49 C50 113.6(10)
C48 C49 H49A 108.8
C50 C49 H49A 108.8
C48 C49 H49B 108.8
C50 C49 H49B 108.8
H49A C49 H49B 107.7
C43 C50 C49 112.9(11)
C43 C50 H50A 109.0
C49 C50 H50A 109.0
C43 C50 H50B 109.0
C49 C50 H50B 109.0
H50A C50 H50B 107.8
C1 N1 C5 111.8(8)
C1 N1 C12 126.7(8)
C5 N1 C12 121.4(8)
C1 N2 C6 108.7(7)
C1 N2 C15 130.3(9)
C6 N2 C15 121.0(8)
C2 N3 C3 111.3(8)
C2 N3 C8 124.4(8)
C3 N3 C8 124.2(8)
C2 N4 C4 109.4(8)
C2 N4 C25 127.7(8)
C4 N4 C25 122.5(8)

loop_
_geom_bond_atom_site_label_1
_geom_bond_atom_site_label_2
_geom_bond_distance
Ir1 C1 2.077(10)
Ir1 C48 2.134(11)
Ir1 C47 2.141(11)
Ir1 C44 2.188(10)
Ir1 C43 2.196(13)
Ir1 Cl1 2.32(2)
Ir1 I1 2.7008(14)
Ir2 C2 2.054(10)
Ir2 C35 2.148(9)
Ir2 C36 2.151(9)
Ir2 C39 2.160(11)
Ir2 C40 2.201(11)
Ir2 I2 2.6722(8)
C1 N1 1.357(11)
C1 N2 1.378(12)
C2 N3 1.366(12)
C2 N4 1.374(11)
C3 C4 1.327(14)
C3 N3 1.372(12)
C3 H3 0.9300
C4 N4 1.397(12)
C4 H4 0.9300
C5 C6 1.328(13)
C5 N1 1.365(13)
C5 H5 0.9300
C6 N2 1.389(13)
C6 H6 0.9300
C7 C8 1.372(12)
C7 C12 1.385(13)
C7 H7 0.9300
C8 C9 1.389(14)
C8 N3 1.437(11)
C9 C10 1.378(14)
C9 C14 1.512(13)
C10 C11 1.390(13)
C10 H10 0.9300
C11 C12 1.411(14)
C11 C13 1.487(14)
C12 N1 1.447(12)
C13 H13A 0.9600
C13 H13B 0.9600
C13 H13C 0.9600
C14 H14A 0.9600
C14 H14B 0.9600
C14 H14C 0.9600
C15 C16 1.488(17)
C15 N2 1.501(11)
C15 C17 1.508(16)
C15 C18 1.518(16)
C16 C20 1.582(14)
C16 H16A 0.9700
C16 H16B 0.9700
C17 C22 1.624(17)
C17 H17A 0.9700
C17 H17B 0.9700
C18 C24 1.526(19)
C18 H18A 0.9700
C18 H18B 0.9700
C19 C24 1.44(2)
C19 C20 1.472(19)
C19 H19A 0.9700
C19 H19B 0.9700
C20 C21 1.58(2)
C20 H20 0.9800
C21 C22 1.49(2)
C21 H21A 0.9700
C21 H21B 0.9700
C22 C23 1.49(2)
C22 H22 0.9800
C23 C24 1.56(2)
C23 H23A 0.9700
C23 H23B 0.9700
C24 H24 0.9800
C25 C27 1.525(13)
C25 N4 1.527(12)
C25 C28 1.532(13)
C25 C26 1.532(14)
C26 C31 1.501(14)
C26 H26A 0.9700
C26 H26B 0.9700
C27 C33 1.520(15)
C27 H27A 0.9700
C27 H27B 0.9700
C28 C29 1.563(15)
C28 H28A 0.9700
C28 H28B 0.9700
C29 C34 1.530(16)
C29 C30 1.538(17)
C29 H29 0.9800
C30 C31 1.495(15)
C30 H30A 0.9700
C30 H30B 0.9700
C31 C32 1.523(15)
C31 H31 0.9800
C32 C33 1.521(16)
C32 H32A 0.9700
C32 H32B 0.9700
C33 C34 1.517(17)
C33 H33 0.9800
C34 H34A 0.9700
C34 H34B 0.9700
C35 C36 1.425(13)
C35 C42 1.483(15)
C35 H35 0.9300
C36 C37 1.525(14)
C36 H36 0.9300
C37 C38 1.483(16)
C37 H37A 0.9700
C37 H37B 0.9700
C38 C39 1.532(15)
C38 H38A 0.9700
C38 H38B 0.9700
C39 C40 1.373(15)
C39 H39 0.9300
C40 C41 1.527(17)
C40 H40 0.9300
C41 C42 1.490(17)
C41 H41A 0.9700
C41 H41B 0.9700
C42 H42A 0.9700
C42 H42B 0.9700
C43 C44 1.392(15)
C43 C50 1.484(17)
C43 H43 0.9300
C44 C45 1.500(16)
C44 H44 0.9300
C45 C46 1.499(17)
C45 H45A 0.9700
C45 H45B 0.9700
C46 C47 1.568(15)
C46 H46A 0.9700
C46 H46B 0.9700
C47 C48 1.403(14)
C47 H47 0.9300
C48 C49 1.505(16)
C48 H48 0.9300
C49 C50 1.521(18)
C49 H49A 0.9700
C49 H49B 0.9700
C50 H50A 0.9700
C50 H50B 0.9700
